data_7020964
loop_
_publ_author_name
'Jiang, Chunfang'
'Stephan, Douglas W.'

_publ_section_title
;
 Hydrophosphination of vinyl-boranes with phosphinoamines
;
_journal_issue 10
_journal_name_full 'Dalton Transactions'
_journal_page_first 3318
_journal_paper_doi 10.1039/c2dt32677a
_journal_volume 42
_journal_year 2013
_chemical_formula_sum 'C34 H31 B F10 N P'
_chemical_formula_weight 685.38
_chemical_name_systematic
;
?
;
_space_group_IT_number 14
_symmetry_cell_setting monoclinic
_symmetry_space_group_name_Hall '-P 2ybc'
_symmetry_space_group_name_H-M 'P 1 21/c 1'
_atom_sites_solution_hydrogens geom
_atom_sites_solution_primary direct
_atom_sites_solution_secondary difmap
_audit_creation_method SHELXL-97
_cell_angle_alpha 90.00
_cell_angle_beta 106.482(3)
_cell_angle_gamma 90.00
_cell_formula_units_Z 4
_cell_length_a 11.0192(10)
_cell_length_b 17.8227(15)
_cell_length_c 16.3592(15)
_cell_measurement_reflns_used 9869
_cell_measurement_temperature 296(2)
_cell_measurement_theta_max 27.51
_cell_measurement_theta_min 2.30
_cell_volume 3080.8(5)
_computing_cell_refinement 'Bruker SAINT'
_computing_data_collection 'Bruker APEX2'
_computing_data_reduction 'Bruker SAINT'
_computing_molecular_graphics 'Bruker SHELXTL'
_computing_publication_material 'Bruker SHELXTL'
_computing_structure_refinement 'SHELXL-97 (Sheldrick, 1997)'
_computing_structure_solution 'SHELXS-97 (Sheldrick, 2008)'
_diffrn_ambient_temperature 296(2)
_diffrn_measured_fraction_theta_full 0.998
_diffrn_measured_fraction_theta_max 0.998
_diffrn_measurement_device_type 'Bruker APEX-II CCD'
_diffrn_measurement_method '\f and \w scans'
_diffrn_radiation_monochromator graphite
_diffrn_radiation_source 'fine-focus sealed tube'
_diffrn_radiation_type MoK\a
_diffrn_radiation_wavelength 0.71073
_diffrn_reflns_av_R_equivalents 0.0315
_diffrn_reflns_av_sigmaI/netI 0.0286
_diffrn_reflns_limit_h_max 14
_diffrn_reflns_limit_h_min -14
_diffrn_reflns_limit_k_max 23
_diffrn_reflns_limit_k_min -22
_diffrn_reflns_limit_l_max 21
_diffrn_reflns_limit_l_min -20
_diffrn_reflns_number 27638
_diffrn_reflns_theta_full 27.56
_diffrn_reflns_theta_max 27.56
_diffrn_reflns_theta_min 1.73
_diffrn_standards_number 0
_exptl_absorpt_coefficient_mu 0.177
_exptl_absorpt_correction_type none
_exptl_crystal_colour colourless
_exptl_crystal_density_diffrn 1.478
_exptl_crystal_density_method 'not measured'
_exptl_crystal_description block
_exptl_crystal_F_000 1408
_exptl_crystal_size_max 0.2
_exptl_crystal_size_mid 0.2
_exptl_crystal_size_min 0.1
_refine_diff_density_max 0.323
_refine_diff_density_min -0.313
_refine_diff_density_rms 0.046
_refine_ls_extinction_method none
_refine_ls_goodness_of_fit_ref 1.023
_refine_ls_hydrogen_treatment constr
_refine_ls_matrix_type full
_refine_ls_number_parameters 430
_refine_ls_number_reflns 7101
_refine_ls_number_restraints 0
_refine_ls_restrained_S_all 1.023
_refine_ls_R_factor_all 0.0455
_refine_ls_R_factor_gt 0.0346
_refine_ls_shift/su_max 0.000
_refine_ls_shift/su_mean 0.000
_refine_ls_structure_factor_coef Fsqd
_refine_ls_weighting_details 'calc w=1/[\s^2^(Fo^2^)+(0.0394P)^2^+1.3766P] where P=(Fo^2^+2Fc^2^)/3'
_refine_ls_weighting_scheme calc
_refine_ls_wR_factor_gt 0.0830
_refine_ls_wR_factor_ref 0.0891
_reflns_number_gt 5916
_reflns_number_total 7101
_reflns_threshold_expression >2sigma(I)
_cod_data_source_file c2dt32677a.txt
_cod_data_source_block cj038_0m
_cod_depositor_comments
;
The following automatic conversions were performed:

'_symmetry_cell_setting' value 'Monoclinic' changed to 'monoclinic'
according to /home/saulius/struct/CIF-dictionaries/cif_core.dic
dictionary named 'cif_core.dic' version 2.4.2 from 2011-04-26.

Automatic conversion script
Id: cif_fix_values 1891 2012-01-12 08:04:46Z andrius 
;
_cod_original_sg_symbol_H-M P2(1)/c
_cod_database_code 7020964

loop_
_symmetry_equiv_pos_as_xyz
'x, y, z'
'-x, y+1/2, -z+1/2'
'-x, -y, -z'
'x, -y-1/2, z-1/2'

loop_
_atom_site_label
_atom_site_type_symbol
_atom_site_fract_x
_atom_site_fract_y
_atom_site_fract_z
_atom_site_U_iso_or_equiv
_atom_site_adp_type
_atom_site_occupancy
_atom_site_symmetry_multiplicity
_atom_site_calc_flag
_atom_site_refinement_flags
C1 C 0.38359(12) 0.28843(8) 0.08214(8) 0.0178(3) Uani 1 1 d .
H29 H 0.3928 0.3395 0.1035 0.021 Uiso 1 1 calc R
H30 H 0.4094 0.2872 0.0302 0.021 Uiso 1 1 calc R
C2 C 0.24443(12) 0.26441(7) 0.06246(8) 0.0166(3) Uani 1 1 d .
H10 H 0.2381 0.2185 0.0285 0.020 Uiso 1 1 calc R
C3 C 0.14773(13) 0.31768(8) 0.00706(8) 0.0193(3) Uani 1 1 d .
C4 C 0.17321(14) 0.39328(9) -0.00098(9) 0.0252(3) Uani 1 1 d .
H9 H 0.2521 0.4125 0.0282 0.030 Uiso 1 1 calc R
C5 C 0.08265(16) 0.44067(9) -0.05198(10) 0.0313(4) Uani 1 1 d .
H6 H 0.1011 0.4912 -0.0561 0.038 Uiso 1 1 calc R
C6 C -0.03435(16) 0.41314(10) -0.09641(10) 0.0342(4) Uani 1 1 d .
H1 H -0.0954 0.4451 -0.1297 0.041 Uiso 1 1 calc R
C7 C -0.06023(16) 0.33793(10) -0.09116(10) 0.0335(4) Uani 1 1 d .
H8 H -0.1387 0.3189 -0.1214 0.040 Uiso 1 1 calc R
C8 C 0.03052(14) 0.29053(9) -0.04094(9) 0.0248(3) Uani 1 1 d .
H7 H 0.0129 0.2396 -0.0393 0.030 Uiso 1 1 calc R
C9 C 0.11054(13) 0.15700(8) 0.15472(9) 0.0217(3) Uani 1 1 d .
C10 C 0.12041(15) 0.10398(8) 0.08259(10) 0.0270(3) Uani 1 1 d .
H26 H 0.0682 0.0607 0.0817 0.040 Uiso 1 1 calc R
H27 H 0.2068 0.0885 0.0922 0.040 Uiso 1 1 calc R
H28 H 0.0924 0.1297 0.0289 0.040 Uiso 1 1 calc R
C11 C -0.02297(14) 0.19182(9) 0.13052(10) 0.0286(3) Uani 1 1 d .
H20 H -0.0299 0.2285 0.0865 0.043 Uiso 1 1 calc R
H21 H -0.0373 0.2155 0.1797 0.043 Uiso 1 1 calc R
H22 H -0.0849 0.1532 0.1103 0.043 Uiso 1 1 calc R
C12 C 0.12433(15) 0.10888(9) 0.23531(10) 0.0273(3) Uani 1 1 d .
H23 H 0.1986 0.0781 0.2452 0.041 Uiso 1 1 calc R
H24 H 0.0511 0.0775 0.2274 0.041 Uiso 1 1 calc R
H25 H 0.1318 0.1411 0.2835 0.041 Uiso 1 1 calc R
C13 C 0.20226(13) 0.31198(8) 0.23389(9) 0.0201(3) Uani 1 1 d .
C14 C 0.17193(15) 0.28403(9) 0.31451(9) 0.0284(3) Uani 1 1 d .
H17 H 0.1676 0.3260 0.3504 0.043 Uiso 1 1 calc R
H18 H 0.2371 0.2502 0.3448 0.043 Uiso 1 1 calc R
H19 H 0.0921 0.2583 0.2989 0.043 Uiso 1 1 calc R
C15 C 0.09316(15) 0.36292(9) 0.18516(10) 0.0311(4) Uani 1 1 d .
H11 H 0.0781 0.4007 0.2229 0.047 Uiso 1 1 calc R
H12 H 0.0180 0.3334 0.1635 0.047 Uiso 1 1 calc R
H13 H 0.1152 0.3865 0.1386 0.047 Uiso 1 1 calc R
C16 C 0.32238(15) 0.35984(9) 0.26094(10) 0.0281(3) Uani 1 1 d .
H14 H 0.3924 0.3291 0.2911 0.042 Uiso 1 1 calc R
H15 H 0.3106 0.3997 0.2974 0.042 Uiso 1 1 calc R
H16 H 0.3395 0.3807 0.2113 0.042 Uiso 1 1 calc R
C17 C 0.41040(12) 0.13581(7) 0.25810(8) 0.0164(3) Uani 1 1 d .
C18 C 0.42709(13) 0.14291(8) 0.34526(9) 0.0209(3) Uani 1 1 d .
H4 H 0.4190 0.1897 0.3684 0.025 Uiso 1 1 calc R
C19 C 0.45582(16) 0.08047(9) 0.39787(9) 0.0289(3) Uani 1 1 d .
H5 H 0.4666 0.0857 0.4561 0.035 Uiso 1 1 calc R
C20 C 0.46861(16) 0.01066(9) 0.36464(10) 0.0298(3) Uani 1 1 d .
H2 H 0.4877 -0.0310 0.4002 0.036 Uiso 1 1 calc R
C21 C 0.45284(14) 0.00304(8) 0.27813(10) 0.0235(3) Uani 1 1 d .
H3 H 0.4618 -0.0438 0.2555 0.028 Uiso 1 1 calc R
C22 C 0.42372(12) 0.06499(8) 0.22518(9) 0.0188(3) Uani 1 1 d .
H31 H 0.4129 0.0594 0.1670 0.023 Uiso 1 1 calc R
C23 C 0.59570(12) 0.28521(7) 0.20941(9) 0.0185(3) Uani 1 1 d .
C24 C 0.64351(13) 0.29502(8) 0.29669(9) 0.0210(3) Uani 1 1 d .
C25 C 0.74589(14) 0.34019(8) 0.33543(10) 0.0254(3) Uani 1 1 d .
C26 C 0.80633(13) 0.37951(8) 0.28649(11) 0.0278(3) Uani 1 1 d .
C27 C 0.76345(14) 0.37277(8) 0.19964(11) 0.0269(3) Uani 1 1 d .
C28 C 0.66297(13) 0.32589(8) 0.16379(9) 0.0222(3) Uani 1 1 d .
C29 C 0.54316(12) 0.16359(8) 0.11440(8) 0.0173(3) Uani 1 1 d .
C30 C 0.64639(13) 0.12463(8) 0.16600(8) 0.0189(3) Uani 1 1 d .
C31 C 0.71068(13) 0.06882(8) 0.13795(9) 0.0211(3) Uani 1 1 d .
C32 C 0.67455(14) 0.04903(8) 0.05339(10) 0.0255(3) Uani 1 1 d .
C33 C 0.57360(14) 0.08496(8) -0.00102(9) 0.0238(3) Uani 1 1 d .
C34 C 0.51012(13) 0.13988(8) 0.03016(9) 0.0204(3) Uani 1 1 d .
N1 N 0.37920(10) 0.19937(6) 0.20139(7) 0.0154(2) Uani 1 1 d .
B1 B 0.47484(14) 0.23269(9) 0.15311(9) 0.0159(3) Uani 1 1 d .
F1 F 0.59220(8) 0.25873(5) 0.35086(5) 0.0287(2) Uani 1 1 d .
F2 F 0.78657(9) 0.34586(6) 0.42104(6) 0.0359(2) Uani 1 1 d .
F3 F 0.90487(9) 0.42423(6) 0.32338(7) 0.0419(3) Uani 1 1 d .
F4 F 0.81702(9) 0.41303(6) 0.14967(7) 0.0394(2) Uani 1 1 d .
F5 F 0.63005(8) 0.32087(5) 0.07785(5) 0.0305(2) Uani 1 1 d .
F6 F 0.68804(8) 0.13980(5) 0.25070(5) 0.02466(19) Uani 1 1 d .
F7 F 0.80870(8) 0.03318(5) 0.19239(6) 0.0308(2) Uani 1 1 d .
F8 F 0.73620(10) -0.00511(6) 0.02454(7) 0.0410(3) Uani 1 1 d .
F9 F 0.53722(10) 0.06638(6) -0.08413(6) 0.0357(2) Uani 1 1 d .
F10 F 0.40916(8) 0.16986(5) -0.02805(5) 0.0296(2) Uani 1 1 d .
P1 P 0.23334(3) 0.232404(19) 0.16753(2) 0.01496(8) Uani 1 1 d .

loop_
_atom_site_aniso_label
_atom_site_aniso_U_11
_atom_site_aniso_U_22
_atom_site_aniso_U_33
_atom_site_aniso_U_23
_atom_site_aniso_U_13
_atom_site_aniso_U_12
C1 0.0165(6) 0.0213(7) 0.0166(6) 0.0037(5) 0.0062(5) -0.0001(5)
C2 0.0180(6) 0.0190(6) 0.0131(6) 0.0010(5) 0.0048(5) 0.0010(5)
C3 0.0197(6) 0.0254(7) 0.0138(6) 0.0024(5) 0.0063(5) 0.0049(5)
C4 0.0254(7) 0.0272(8) 0.0244(7) 0.0051(6) 0.0092(6) 0.0032(6)
C5 0.0394(9) 0.0279(8) 0.0308(8) 0.0112(6) 0.0166(7) 0.0101(7)
C6 0.0329(9) 0.0432(10) 0.0247(8) 0.0101(7) 0.0051(7) 0.0177(7)
C7 0.0257(8) 0.0450(10) 0.0248(8) 0.0025(7) -0.0010(6) 0.0066(7)
C8 0.0244(7) 0.0296(8) 0.0188(7) 0.0006(6) 0.0034(6) 0.0034(6)
C9 0.0195(7) 0.0238(7) 0.0220(7) 0.0010(5) 0.0061(5) -0.0052(5)
C10 0.0292(8) 0.0236(7) 0.0257(7) -0.0025(6) 0.0039(6) -0.0060(6)
C11 0.0184(7) 0.0362(9) 0.0304(8) 0.0032(7) 0.0058(6) -0.0046(6)
C12 0.0260(7) 0.0297(8) 0.0275(8) 0.0063(6) 0.0100(6) -0.0073(6)
C13 0.0210(7) 0.0223(7) 0.0183(6) -0.0020(5) 0.0076(5) 0.0034(5)
C14 0.0321(8) 0.0356(9) 0.0205(7) -0.0030(6) 0.0126(6) 0.0008(7)
C15 0.0326(8) 0.0342(9) 0.0254(8) -0.0035(6) 0.0065(6) 0.0138(7)
C16 0.0300(8) 0.0246(8) 0.0315(8) -0.0103(6) 0.0119(6) -0.0040(6)
C17 0.0150(6) 0.0185(6) 0.0155(6) 0.0031(5) 0.0040(5) 0.0001(5)
C18 0.0247(7) 0.0211(7) 0.0171(6) 0.0005(5) 0.0062(5) -0.0015(6)
C19 0.0391(9) 0.0313(8) 0.0151(6) 0.0051(6) 0.0055(6) -0.0029(7)
C20 0.0365(9) 0.0242(8) 0.0260(8) 0.0113(6) 0.0048(6) 0.0006(7)
C21 0.0233(7) 0.0184(7) 0.0284(8) 0.0022(6) 0.0068(6) 0.0008(6)
C22 0.0184(6) 0.0222(7) 0.0163(6) -0.0001(5) 0.0057(5) -0.0013(5)
C23 0.0157(6) 0.0170(6) 0.0222(7) 0.0007(5) 0.0043(5) 0.0023(5)
C24 0.0191(6) 0.0205(7) 0.0229(7) 0.0011(5) 0.0051(5) 0.0010(5)
C25 0.0208(7) 0.0245(7) 0.0266(7) -0.0059(6) -0.0002(6) 0.0031(6)
C26 0.0157(7) 0.0205(7) 0.0443(9) -0.0057(6) 0.0037(6) -0.0025(6)
C27 0.0184(7) 0.0232(7) 0.0415(9) 0.0060(6) 0.0125(6) 0.0000(6)
C28 0.0189(7) 0.0235(7) 0.0240(7) 0.0034(6) 0.0056(5) 0.0027(6)
C29 0.0157(6) 0.0208(7) 0.0163(6) 0.0008(5) 0.0061(5) -0.0014(5)
C30 0.0179(6) 0.0220(7) 0.0162(6) -0.0005(5) 0.0038(5) -0.0036(5)
C31 0.0161(6) 0.0198(7) 0.0268(7) 0.0033(5) 0.0051(5) 0.0002(5)
C32 0.0267(7) 0.0216(7) 0.0329(8) -0.0039(6) 0.0162(6) 0.0018(6)
C33 0.0292(7) 0.0275(8) 0.0164(6) -0.0038(6) 0.0091(6) -0.0023(6)
C34 0.0194(7) 0.0251(7) 0.0165(6) 0.0025(5) 0.0050(5) 0.0004(5)
N1 0.0161(5) 0.0164(5) 0.0141(5) 0.0024(4) 0.0046(4) 0.0006(4)
B1 0.0152(7) 0.0194(7) 0.0130(6) 0.0010(5) 0.0040(5) -0.0001(6)
F1 0.0297(5) 0.0374(5) 0.0174(4) 0.0012(4) 0.0038(3) -0.0078(4)
F2 0.0302(5) 0.0436(6) 0.0273(5) -0.0116(4) -0.0025(4) -0.0033(4)
F3 0.0250(5) 0.0355(5) 0.0605(7) -0.0113(5) 0.0047(4) -0.0125(4)
F4 0.0263(5) 0.0403(6) 0.0547(6) 0.0133(5) 0.0168(4) -0.0071(4)
F5 0.0259(4) 0.0433(5) 0.0241(4) 0.0066(4) 0.0098(4) -0.0045(4)
F6 0.0244(4) 0.0289(4) 0.0164(4) -0.0030(3) -0.0012(3) 0.0022(4)
F7 0.0223(4) 0.0280(5) 0.0380(5) 0.0036(4) 0.0019(4) 0.0078(4)
F8 0.0450(6) 0.0377(6) 0.0439(6) -0.0098(5) 0.0184(5) 0.0150(5)
F9 0.0480(6) 0.0412(6) 0.0188(4) -0.0086(4) 0.0111(4) 0.0050(5)
F10 0.0300(5) 0.0399(5) 0.0147(4) -0.0011(4) -0.0005(3) 0.0103(4)
P1 0.01494(16) 0.01722(16) 0.01305(15) 0.00053(12) 0.00452(12) -0.00046(13)

loop_
_atom_type_symbol
_atom_type_description
_atom_type_scat_dispersion_real
_atom_type_scat_dispersion_imag
_atom_type_scat_source
C C 0.0033 0.0016 'International Tables Vol C Tables 4.2.6.8 and 6.1.1.4'
H H 0.0000 0.0000 'International Tables Vol C Tables 4.2.6.8 and 6.1.1.4'
N N 0.0061 0.0033 'International Tables Vol C Tables 4.2.6.8 and 6.1.1.4'
B B 0.0013 0.0007 'International Tables Vol C Tables 4.2.6.8 and 6.1.1.4'
F F 0.0171 0.0103 'International Tables Vol C Tables 4.2.6.8 and 6.1.1.4'
P P 0.1023 0.0942 'International Tables Vol C Tables 4.2.6.8 and 6.1.1.4'

loop_
_geom_angle_atom_site_label_1
_geom_angle_atom_site_label_2
_geom_angle_atom_site_label_3
_geom_angle
C2 C1 B1 110.81(11)
C2 C1 H29 109.5
B1 C1 H29 109.5
C2 C1 H30 109.5
B1 C1 H30 109.5
H29 C1 H30 108.1
C3 C2 C1 116.12(11)
C3 C2 P1 121.83(10)
C1 C2 P1 102.51(8)
C3 C2 H10 104.9
C1 C2 H10 104.9
P1 C2 H10 104.9
C4 C3 C8 117.56(13)
C4 C3 C2 122.39(12)
C8 C3 C2 119.99(13)
C3 C4 C5 121.05(14)
C3 C4 H9 119.5
C5 C4 H9 119.5
C6 C5 C4 120.33(15)
C6 C5 H6 119.8
C4 C5 H6 119.8
C5 C6 C7 119.50(14)
C5 C6 H1 120.2
C7 C6 H1 120.2
C6 C7 C8 120.15(15)
C6 C7 H8 119.9
C8 C7 H8 119.9
C7 C8 C3 121.30(15)
C7 C8 H7 119.3
C3 C8 H7 119.3
C10 C9 C11 108.67(12)
C10 C9 C12 107.60(12)
C11 C9 C12 107.37(12)
C10 C9 P1 108.65(10)
C11 C9 P1 110.23(10)
C12 C9 P1 114.17(10)
C9 C10 H26 109.5
C9 C10 H27 109.5
H26 C10 H27 109.5
C9 C10 H28 109.5
H26 C10 H28 109.5
H27 C10 H28 109.5
C9 C11 H20 109.5
C9 C11 H21 109.5
H20 C11 H21 109.5
C9 C11 H22 109.5
H20 C11 H22 109.5
H21 C11 H22 109.5
C9 C12 H23 109.5
C9 C12 H24 109.5
H23 C12 H24 109.5
C9 C12 H25 109.5
H23 C12 H25 109.5
H24 C12 H25 109.5
C16 C13 C14 108.30(12)
C16 C13 C15 107.80(12)
C14 C13 C15 107.99(12)
C16 C13 P1 107.69(10)
C14 C13 P1 111.87(10)
C15 C13 P1 113.02(10)
C13 C14 H17 109.5
C13 C14 H18 109.5
H17 C14 H18 109.5
C13 C14 H19 109.5
H17 C14 H19 109.5
H18 C14 H19 109.5
C13 C15 H11 109.5
C13 C15 H12 109.5
H11 C15 H12 109.5
C13 C15 H13 109.5
H11 C15 H13 109.5
H12 C15 H13 109.5
C13 C16 H14 109.5
C13 C16 H15 109.5
H14 C16 H15 109.5
C13 C16 H16 109.5
H14 C16 H16 109.5
H15 C16 H16 109.5
C18 C17 C22 118.68(12)
C18 C17 N1 121.73(12)
C22 C17 N1 119.59(11)
C19 C18 C17 120.24(14)
C19 C18 H4 119.9
C17 C18 H4 119.9
C20 C19 C18 120.62(14)
C20 C19 H5 119.7
C18 C19 H5 119.7
C19 C20 C21 119.62(14)
C19 C20 H2 120.2
C21 C20 H2 120.2
C20 C21 C22 120.12(14)
C20 C21 H3 119.9
C22 C21 H3 119.9
C21 C22 C17 120.73(13)
C21 C22 H31 119.6
C17 C22 H31 119.6
C24 C23 C28 112.42(12)
C24 C23 B1 130.39(12)
C28 C23 B1 117.19(12)
F1 C24 C25 114.74(13)
F1 C24 C23 120.70(12)
C25 C24 C23 124.55(14)
F2 C25 C26 119.69(13)
F2 C25 C24 120.45(14)
C26 C25 C24 119.86(14)
F3 C26 C27 120.99(15)
F3 C26 C25 120.37(15)
C27 C26 C25 118.64(13)
F4 C27 C26 120.16(14)
F4 C27 C28 120.23(15)
C26 C27 C28 119.59(14)
F5 C28 C27 115.40(13)
F5 C28 C23 119.70(12)
C27 C28 C23 124.90(14)
C34 C29 C30 112.87(12)
C34 C29 B1 125.82(12)
C30 C29 B1 121.26(12)
F6 C30 C31 115.36(12)
F6 C30 C29 120.02(12)
C31 C30 C29 124.61(13)
F7 C31 C32 119.58(13)
F7 C31 C30 120.87(13)
C32 C31 C30 119.55(13)
F8 C32 C33 120.44(14)
F8 C32 C31 120.57(14)
C33 C32 C31 118.98(13)
F9 C33 C32 119.71(13)
F9 C33 C34 120.70(13)
C32 C33 C34 119.58(13)
F10 C34 C33 114.91(12)
F10 C34 C29 120.71(12)
C33 C34 C29 124.38(13)
C17 N1 B1 122.60(10)
C17 N1 P1 121.80(9)
B1 N1 P1 114.61(8)
N1 B1 C1 102.54(10)
N1 B1 C29 110.28(11)
C1 B1 C29 115.67(11)
N1 B1 C23 117.94(11)
C1 B1 C23 106.46(11)
C29 B1 C23 104.40(10)
N1 P1 C2 96.15(6)
N1 P1 C13 113.29(6)
C2 P1 C13 112.09(6)
N1 P1 C9 112.60(6)
C2 P1 C9 110.68(6)
C13 P1 C9 111.22(7)

loop_
_geom_bond_atom_site_label_1
_geom_bond_atom_site_label_2
_geom_bond_distance
C1 C2 1.5356(18)
C1 B1 1.6381(19)
C1 H29 0.9700
C1 H30 0.9700
C2 C3 1.5199(18)
C2 P1 1.8477(13)
C2 H10 0.9800
C3 C4 1.390(2)
C3 C8 1.394(2)
C4 C5 1.390(2)
C4 H9 0.9300
C5 C6 1.378(2)
C5 H6 0.9300
C6 C7 1.378(3)
C6 H1 0.9300
C7 C8 1.386(2)
C7 H8 0.9300
C8 H7 0.9300
C9 C10 1.539(2)
C9 C11 1.541(2)
C9 C12 1.544(2)
C9 P1 1.8763(14)
C10 H26 0.9600
C10 H27 0.9600
C10 H28 0.9600
C11 H20 0.9600
C11 H21 0.9600
C11 H22 0.9600
C12 H23 0.9600
C12 H24 0.9600
C12 H25 0.9600
C13 C16 1.531(2)
C13 C14 1.533(2)
C13 C15 1.537(2)
C13 P1 1.8756(14)
C14 H17 0.9600
C14 H18 0.9600
C14 H19 0.9600
C15 H11 0.9600
C15 H12 0.9600
C15 H13 0.9600
C16 H14 0.9600
C16 H15 0.9600
C16 H16 0.9600
C17 C18 1.3908(19)
C17 C22 1.3962(19)
C17 N1 1.4426(16)
C18 C19 1.387(2)
C18 H4 0.9300
C19 C20 1.381(2)
C19 H5 0.9300
C20 C21 1.383(2)
C20 H2 0.9300
C21 C22 1.3837(19)
C21 H3 0.9300
C22 H31 0.9300
C23 C24 1.3857(19)
C23 C28 1.395(2)
C23 B1 1.6740(19)
C24 F1 1.3443(17)
C24 C25 1.385(2)
C25 F2 1.3478(17)
C25 C26 1.370(2)
C26 F3 1.3441(16)
C26 C27 1.369(2)
C27 F4 1.3436(18)
C27 C28 1.378(2)
C28 F5 1.3515(17)
C29 C34 1.3875(19)
C29 C30 1.3943(19)
C29 B1 1.660(2)
C30 F6 1.3575(15)
C30 C31 1.373(2)
C31 F7 1.3481(16)
C31 C32 1.373(2)
C32 F8 1.3407(17)
C32 C33 1.370(2)
C33 F9 1.3452(16)
C33 C34 1.382(2)
C34 F10 1.3524(15)
N1 B1 1.5998(18)
N1 P1 1.6527(11)

loop_
_geom_torsion_atom_site_label_1
_geom_torsion_atom_site_label_2
_geom_torsion_atom_site_label_3
_geom_torsion_atom_site_label_4
_geom_torsion
B1 C1 C2 C3 171.72(11)
B1 C1 C2 P1 36.44(12)
C1 C2 C3 C4 -22.08(19)
P1 C2 C3 C4 103.97(15)
C1 C2 C3 C8 155.07(13)
P1 C2 C3 C8 -78.88(16)
C8 C3 C4 C5 3.0(2)
C2 C3 C4 C5 -179.82(14)
C3 C4 C5 C6 -0.6(2)
C4 C5 C6 C7 -1.2(3)
C5 C6 C7 C8 0.6(3)
C6 C7 C8 C3 1.9(2)
C4 C3 C8 C7 -3.6(2)
C2 C3 C8 C7 179.11(14)
C22 C17 C18 C19 -0.3(2)
N1 C17 C18 C19 179.36(13)
C17 C18 C19 C20 0.2(2)
C18 C19 C20 C21 0.1(3)
C19 C20 C21 C22 -0.4(2)
C20 C21 C22 C17 0.3(2)
C18 C17 C22 C21 0.1(2)
N1 C17 C22 C21 -179.60(12)
C28 C23 C24 F1 -178.50(12)
B1 C23 C24 F1 0.5(2)
C28 C23 C24 C25 0.4(2)
B1 C23 C24 C25 179.43(13)
F1 C24 C25 F2 -0.5(2)
C23 C24 C25 F2 -179.44(13)
F1 C24 C25 C26 179.56(13)
C23 C24 C25 C26 0.6(2)
F2 C25 C26 F3 -0.7(2)
C24 C25 C26 F3 179.20(13)
F2 C25 C26 C27 179.88(13)
C24 C25 C26 C27 -0.2(2)
F3 C26 C27 F4 -2.3(2)
C25 C26 C27 F4 177.11(13)
F3 C26 C27 C28 179.37(13)
C25 C26 C27 C28 -1.3(2)
F4 C27 C28 F5 3.8(2)
C26 C27 C28 F5 -177.84(13)
F4 C27 C28 C23 -175.92(13)
C26 C27 C28 C23 2.4(2)
C24 C23 C28 F5 178.38(12)
B1 C23 C28 F5 -0.81(19)
C24 C23 C28 C27 -1.9(2)
B1 C23 C28 C27 178.89(13)
C34 C29 C30 F6 -178.09(12)
B1 C29 C30 F6 4.04(19)
C34 C29 C30 C31 0.4(2)
B1 C29 C30 C31 -177.48(13)
F6 C30 C31 F7 -0.56(19)
C29 C30 C31 F7 -179.10(13)
F6 C30 C31 C32 179.36(13)
C29 C30 C31 C32 0.8(2)
F7 C31 C32 F8 -0.3(2)
C30 C31 C32 F8 179.78(13)
F7 C31 C32 C33 179.06(13)
C30 C31 C32 C33 -0.9(2)
F8 C32 C33 F9 -0.8(2)
C31 C32 C33 F9 179.80(13)
F8 C32 C33 C34 179.07(14)
C31 C32 C33 C34 -0.3(2)
F9 C33 C34 F10 2.3(2)
C32 C33 C34 F10 -177.64(13)
F9 C33 C34 C29 -178.46(13)
C32 C33 C34 C29 1.6(2)
C30 C29 C34 F10 177.62(12)
B1 C29 C34 F10 -4.6(2)
C30 C29 C34 C33 -1.6(2)
B1 C29 C34 C33 176.13(13)
C18 C17 N1 B1 112.57(15)
C22 C17 N1 B1 -67.78(16)
C18 C17 N1 P1 -79.41(15)
C22 C17 N1 P1 100.23(13)
C17 N1 B1 C1 167.03(11)
P1 N1 B1 C1 -1.78(12)
C17 N1 B1 C29 43.30(15)
P1 N1 B1 C29 -125.51(9)
C17 N1 B1 C23 -76.45(16)
P1 N1 B1 C23 114.75(11)
C2 C1 B1 N1 -23.69(14)
C2 C1 B1 C29 96.36(13)
C2 C1 B1 C23 -148.19(11)
C34 C29 B1 N1 101.41(15)
C30 C29 B1 N1 -81.02(15)
C34 C29 B1 C1 -14.34(19)
C30 C29 B1 C1 163.23(12)
C34 C29 B1 C23 -130.96(13)
C30 C29 B1 C23 46.62(16)
C24 C23 B1 N1 13.4(2)
C28 C23 B1 N1 -167.58(12)
C24 C23 B1 C1 127.80(15)
C28 C23 B1 C1 -53.18(15)
C24 C23 B1 C29 -109.36(15)
C28 C23 B1 C29 69.65(14)
C17 N1 P1 C2 -148.13(10)
B1 N1 P1 C2 20.77(10)
C17 N1 P1 C13 94.60(11)
B1 N1 P1 C13 -96.49(10)
C17 N1 P1 C9 -32.70(12)
B1 N1 P1 C9 136.21(9)
C3 C2 P1 N1 -165.13(11)
C1 C2 P1 N1 -33.17(9)
C3 C2 P1 C13 -46.92(12)
C1 C2 P1 C13 85.05(10)
C3 C2 P1 C9 77.89(12)
C1 C2 P1 C9 -150.15(9)
C16 C13 P1 N1 37.16(12)
C14 C13 P1 N1 -81.73(11)
C15 C13 P1 N1 156.12(10)
C16 C13 P1 C2 -70.32(11)
C14 C13 P1 C2 170.79(10)
C15 C13 P1 C2 48.64(12)
C16 C13 P1 C9 165.18(10)
C14 C13 P1 C9 46.29(12)
C15 C13 P1 C9 -75.86(12)
C10 C9 P1 N1 -65.83(11)
C11 C9 P1 N1 175.19(10)
C12 C9 P1 N1 54.25(12)
C10 C9 P1 C2 40.49(11)
C11 C9 P1 C2 -78.49(11)
C12 C9 P1 C2 160.57(11)
C10 C9 P1 C13 165.78(9)
C11 C9 P1 C13 46.80(12)
C12 C9 P1 C13 -74.13(12)
